data_2008179
loop_
_publ_author_name
'Aatif, A.'
'Baouid, A.'
'Hasnaoui, A.'
'Benharref, A.'
'Alilou, E. H.'
'Pierrot, M.'

_publ_section_title
;Ethyl
 7-oxo-3-(4-tolyl)-4,5,6,6a,7,8-hexahydro-3<i>H</i>-cyclopenta[<i>b</i>][1,2,4]triazolo[4,3-<i>a</i>][1,5]benzodiazepine-1-carboxylate
 and ethyl
 3-(4-chlorophenyl)-8-methyl-7-oxo-4,5,6,6a,7,8-hexahydro-3<i>H</i>-cyclopenta[<i>b</i>][1,2,4]triazolo[4,3-<i>a</i>][1,5]benzodiazepine-1-carboxylate
;
_journal_issue 2
_journal_name_full 'Acta Crystallographica Section C'
_journal_page_first IUC9900010
_journal_paper_doi 10.1107/S0108270199099849
_journal_volume 55
_journal_year 1999
_chemical_formula_sum 'C23 H24 N4 O3'
_chemical_formula_weight 404.47
_space_group_IT_number 14
_symmetry_cell_setting monoclinic
_symmetry_space_group_name_Hall '-P 2ybc'
_symmetry_space_group_name_H-M 'P 1 21/c 1'
_atom_type_scat_source 'Waasmaier & Kirfel (1995)'
_cell_angle_alpha 90.0000(10)
_cell_angle_beta 100.9780(10)
_cell_angle_gamma 90.0000(10)
_cell_formula_units_Z 4
_cell_length_a 9.5570(10)
_cell_length_b 16.1400(10)
_cell_length_c 13.6880(10)
_cell_measurement_reflns_used 10664
_cell_measurement_temperature 298
_cell_measurement_theta_max 25
_cell_measurement_theta_min 1
_cell_volume 2072.7(3)
_computing_data_collection 'KappaCCD  (Nonius, 1998)'
_computing_data_reduction 'maXus (Mackay et al., 1998)'
_computing_molecular_graphics maXus
_computing_publication_material maXus
_computing_structure_refinement maXus
_computing_structure_solution maXus
_diffrn_measurement_device KappaCCD
_diffrn_measurement_method '\y scan'
_diffrn_radiation_type 'Mo K\a'
_diffrn_radiation_wavelength 0.71073
_diffrn_reflns_av_R_equivalents 0.034
_diffrn_reflns_limit_h_max 11
_diffrn_reflns_limit_h_min 0
_diffrn_reflns_limit_k_max 20
_diffrn_reflns_limit_k_min 0
_diffrn_reflns_limit_l_max 16
_diffrn_reflns_limit_l_min -17
_diffrn_reflns_number 4169
_diffrn_reflns_theta_max 25.45
_exptl_absorpt_coefficient_mu 0.087
_exptl_absorpt_correction_type none
_exptl_crystal_colour Colourless
_exptl_crystal_density_diffrn 1.296
_exptl_crystal_density_meas ?
_exptl_crystal_description Cube
_exptl_crystal_size_max 0.30
_exptl_crystal_size_mid 0.25
_exptl_crystal_size_min 0.25
_refine_diff_density_max 0.23
_refine_diff_density_min -0.23
_refine_ls_extinction_method none
_refine_ls_goodness_of_fit_obs 1.506
_refine_ls_hydrogen_treatment noref
_refine_ls_number_parameters 271
_refine_ls_number_reflns 3255
_refine_ls_R_factor_obs 0.061
_refine_ls_shift/esd_mean 0.0005
_refine_ls_shift/su_max 0.0020
_refine_ls_structure_factor_coef F
_refine_ls_weighting_scheme 'Counting statistics'
_refine_ls_wR_factor_obs 0.087
_reflns_number_observed 3255
_reflns_number_total 4035
_reflns_observed_criterion refl_observed_if_I_>_1.5_\s(I)
_cod_data_source_file qa0067.cif
_cod_data_source_block 3a
_cod_depositor_comments
;
The following automatic conversions were performed:
'_symmetry_cell_setting' value 'Monoclinic' changed to 'monoclinic'
according to '/home/saulius/struct/CIF-dictionaries/cif_core.dic'
dictionary named 'cif_core.dic' version 2.4.1 from 2010-06-29.

Automatic conversion script
Id: cif_fix_enum 1527 2010-12-29 10:47:43Z saulius 

The following automatic conversions were performed:

'_atom_site_thermal_displace_type' tag value 'Uij' was replaced with
'Uani' value 30 times.

Automatic conversion script
Id: cif_fix_values 1646 2011-03-28 12:23:43Z adriana 

The following automatic conversions were performed:

'_symmetry_cell_setting' value 'Monoclinic' changed to 'monoclinic'
according to /home/saulius/struct/CIF-dictionaries/cif_core.dic
dictionary named 'cif_core.dic' version 2.4.1 from 2010-06-29.

Automatic conversion script
Id: cif_fix_values 1715 2011-07-08 13:25:40Z adriana 

The following automatic conversions were performed:

'_exptl_crystal_density_meas' value 'none' was changed to '?' - the
value is perceived as not measured.

Automatic conversion script
Id: cif_fix_values 3008 2015-01-20 13:52:24Z robertas 
;
_cod_original_cell_volume 2072.7(5)
_cod_original_sg_symbol_H-M 'P 21/c'
_cod_database_code 2008179

loop_
_symmetry_equiv_pos_as_xyz
+X,+Y,+Z
-X,-Y,-Z
-X,+Y+1/2,-Z+1/2
+X,-Y+1/2,+Z+1/2

loop_
_atom_site_aniso_label
_atom_site_aniso_U_11
_atom_site_aniso_U_22
_atom_site_aniso_U_33
_atom_site_aniso_U_12
_atom_site_aniso_U_13
_atom_site_aniso_U_23
O1 0.0450(5) 0.0542(5) 0.0828(6) 0.0042(3) 0.0190(4) 0.0091(4)
O2 0.0473(5) 0.0617(6) 0.0733(6) -.0007(4) -.0080(4) -.0081(5)
O3 0.0419(6) 0.1171(9) 0.0980(8) 0.0061(5) 0.0130(5) -.0010(7)
N1 0.0421(5) 0.0426(5) 0.0393(5) -.0046(3) 0.0084(4) -.0002(4)
N2 0.0434(5) 0.0426(5) 0.0504(6) -.0014(4) 0.0143(4) 0.0018(4)
N3 0.0467(5) 0.0420(5) 0.0464(5) -.0026(4) 0.0055(4) -.0018(4)
N4 0.0442(5) 0.0389(5) 0.0551(6) 0.0009(4) 0.0152(4) -.0010(4)
C1 0.0426(6) 0.0473(6) 0.0359(5) -.0053(4) 0.0081(4) -.0008(5)
C2 0.0471(7) 0.0616(8) 0.0462(7) -.0015(5) 0.0133(5) -.0069(5)
C3 0.0460(7) 0.0840(10) 0.0558(7) -.0141(6) 0.0202(5) -.0175(7)
C4 0.0692(8) 0.0624(8) 0.0510(7) -.0234(6) 0.0288(6) -.0168(6)
C5 0.0688(8) 0.0521(7) 0.0502(7) -.0122(6) 0.0157(6) 0.0011(6)
C6 0.0487(7) 0.0517(7) 0.0515(7) -.0057(5) 0.0080(5) 0.0052(5)
C7 0.0448(6) 0.0369(6) 0.0444(6) -.0018(4) 0.0141(4) 0.0001(5)
C8 0.0476(6) 0.0484(7) 0.0403(6) -.0061(5) 0.0106(5) 0.0004(5)
C9 0.0625(7) 0.0619(8) 0.0418(7) -.0183(6) 0.0028(5) -.0008(5)
C10 0.0810(10) 0.0600(9) 0.0790(10) -.0237(7) 0.0236(7) -.0259(7)
C11 0.0696(8) 0.0425(7) 0.0651(8) -.0018(5) 0.0284(6) -.0075(6)
C12 0.0457(6) 0.0412(6) 0.0510(6) -.0034(5) 0.0172(5) -.0001(5)
C13 0.0412(6) 0.0430(6) 0.0445(6) -.0043(4) 0.0109(4) -.0030(5)
C14 0.0408(6) 0.0475(7) 0.0444(6) 0.0010(4) 0.0089(5) 0.0068(5)
C15 0.0526(7) 0.0525(7) 0.0728(8) 0.0030(5) 0.0267(6) 0.0004(6)
C16 0.0549(8) 0.0666(9) 0.0813(9) -.0047(6) 0.0359(7) -.0016(7)
C17 0.0591(7) 0.0602(8) 0.0615(8) -.0152(6) 0.0217(6) 0.0038(6)
C18 0.0490(7) 0.0457(7) 0.0562(7) -.0074(5) 0.0110(5) 0.0022(5)
C19 0.0415(6) 0.0374(6) 0.0534(7) 0.0014(4) 0.0087(5) 0.0032(5)
C20 0.0453(7) 0.0453(7) 0.0687(8) 0.0041(5) 0.0028(6) 0.0077(6)
C21 0.0604(9) 0.0770(10) 0.1070(10) -.0066(7) -.0271(8) -.0026(9)
C22 0.118(2) 0.126(2) 0.142(2) 0.0080(10) -.0610(10) -.059(2)
C23 0.1010(10) 0.0870(10) 0.0970(10) -.0459(9) 0.0640(10) -.0351(9)

loop_
_atom_site_label
_atom_site_fract_x
_atom_site_fract_y
_atom_site_fract_z
_atom_site_U_iso_or_equiv
_atom_site_thermal_displace_type
_atom_site_occupancy
O1 0.56750(8) 0.10080(5) 0.51050(7) 0.0611(4) Uani 1.00
O2 0.00710(8) 0.14310(5) 0.20710(7) 0.0629(4) Uani 1.00
O3 -0.10720(9) 0.19030(7) 0.32400(8) 0.0866(6) Uani 1.00
N1 0.36100(9) 0.24690(5) 0.37550(6) 0.0418(4) Uani 1.00
N2 0.17340(9) 0.21560(5) 0.45000(7) 0.0457(4) Uani 1.00
N3 0.24370(9) 0.22650(5) 0.30190(7) 0.0459(4) Uani 1.00
N4 0.33890(9) 0.06740(5) 0.51260(7) 0.0464(5) Uani 1.00
C1 0.44870(10) 0.30980(7) 0.34410(7) 0.0424(5) Uani 1.00
C2 0.59350(10) 0.29720(7) 0.35550(8) 0.0520(6) Uani 1.00
C3 0.67880(10) 0.35990(9) 0.32720(9) 0.0618(7) Uani 1.00
C4 0.62220(10) 0.43350(8) 0.28780(9) 0.0605(7) Uani 1.00
C5 0.47610(10) 0.44370(8) 0.27310(9) 0.0575(6) Uani 1.00
C6 0.38890(10) 0.38250(7) 0.30040(9) 0.0514(6) Uani 1.00
C7 0.31600(10) 0.25320(6) 0.47500(8) 0.0423(5) Uani 1.00
C8 0.41720(10) 0.20670(7) 0.55790(8) 0.0459(5) Uani 1.00
C9 0.54070(10) 0.26600(8) 0.58890(8) 0.0566(6) Uani 1.00
C10 0.4722(2) 0.35180(9) 0.57660(10) 0.0740(8) Uani 1.00
C11 0.31920(10) 0.33990(7) 0.52020(9) 0.0589(7) Uani 1.00
C12 0.12800(10) 0.15490(6) 0.51460(8) 0.0461(5) Uani 1.00
C13 0.20620(10) 0.08260(6) 0.54150(8) 0.0433(5) Uani 1.00
C14 0.44990(10) 0.12150(7) 0.52520(8) 0.0448(5) Uani 1.00
C15 0.00260(10) 0.16870(7) 0.54900(10) 0.0592(7) Uani 1.00
C16 -0.04870(10) 0.11020(8) 0.60630(10) 0.0670(7) Uani 1.00
C17 0.02510(10) 0.03750(8) 0.62960(9) 0.0604(7) Uani 1.00
C18 0.15160(10) 0.02350(7) 0.59800(9) 0.0510(6) Uani 1.00
C19 0.14330(10) 0.20450(6) 0.34710(8) 0.0448(5) Uani 1.00
C20 0.00080(10) 0.17950(7) 0.29320(10) 0.0544(6) Uani 1.00
C21 -0.1293(2) 0.12050(10) 0.14640(10) 0.0855(9) Uani 1.00
C22 -0.1068(2) 0.06520(10) 0.0696(2) 0.136(2) Uani 1.00
C23 0.7141(2) 0.50090(10) 0.25770(10) 0.0930(10) Uani 1.00
H2 0.6340(10) 0.2439(8) 0.3804(9) 0.059(3) Uiso 1.00
H3 0.7810(10) 0.3501(7) 0.3427(8) 0.050(3) Uiso 1.00
H4 0.3640(10) 0.0158(9) 0.5042(9) 0.050(3) Uiso 1.00
H5 0.4340(10) 0.4950(9) 0.2450(10) 0.062(3) Uiso 1.00
H6 0.287(2) 0.3906(8) 0.2882(9) 0.062(3) Uiso 1.00
H8 0.3630(10) 0.1976(7) 0.6160(10) 0.058(3) Uiso 1.00
H9A 0.6140(10) 0.2569(8) 0.5400(10) 0.061(3) Uiso 1.00
H9B 0.5870(10) 0.2552(7) 0.6570(10) 0.050(3) Uiso 1.00
H10A 0.4840(10) 0.3799(8) 0.6385(9) 0.050(3) Uiso 1.00
H10B 0.5180(10) 0.3896(8) 0.5453(9) 0.050(3) Uiso 1.00
H11A 0.2500(10) 0.3367(7) 0.5666(9) 0.050(3) Uiso 1.00
H11B 0.2820(10) 0.3827(8) 0.4700(10) 0.062(3) Uiso 1.00
H15 -0.0550(10) 0.2222(8) 0.5218(8) 0.050(5) Uiso 1.00
H16 -0.1330(10) 0.1195(7) 0.6316(9) 0.050(5) Uiso 1.00
H17 -0.0120(10) -0.0022(8) 0.6695(9) 0.050(3) Uiso 1.00
H18 0.2020(10) -0.0247(9) 0.6120(10) 0.063(4) Uiso 1.00
H21A -0.1820(10) 0.0756(8) 0.1846(9) 0.050(8) Uiso 1.00
H21B -0.1720(10) 0.1710(8) 0.1328(9) 0.050(5) Uiso 1.00
H22A -0.195(2) 0.0470(10) 0.0300(10) 0.050(6) Uiso 1.00
H22B -0.056(3) 0.015(2) 0.097(2) 0.050(10) Uiso 1.00
H22C -0.036(4) 0.111(2) 0.053(3) 0.05(2) Uiso 1.00
H23A 0.711(2) 0.544(2) 0.289(2) 0.050(9) Uiso 1.00
H23B 0.822(3) 0.4880(10) 0.284(2) 0.050(8) Uiso 1.00
H23C 0.721(2) 0.5010(10) 0.1920(10) 0.050(6) Uiso 1.00

loop_
_geom_angle_atom_site_label_1
_geom_angle_atom_site_label_2
_geom_angle_atom_site_label_3
_geom_angle
C20 O2 C21 115.50(10)
N3 N1 C1 112.70(10)
N3 N1 C7 109.90(10)
C1 N1 C7 120.40(10)
C7 N2 C12 120.80(10)
C7 N2 C19 107.00(10)
C12 N2 C19 120.30(10)
N1 N3 C19 106.70(10)
C13 N4 C14 124.80(10)
N1 C1 C2 119.60(10)
N1 C1 C6 120.70(10)
C2 C1 C6 119.7(2)
C1 C2 C3 119.2(2)
C2 C3 C4 121.9(2)
C3 C4 C5 118.2(2)
C3 C4 C23 121.8(2)
C5 C4 C23 120.0(2)
C4 C5 C6 121.2(2)
C1 C6 C5 119.9(2)
N1 C7 N2 100.00(10)
N1 C7 C8 112.70(10)
N1 C7 C11 116.10(10)
N2 C7 C8 113.20(10)
N2 C7 C11 114.70(10)
C8 C7 C11 100.80(10)
C7 C8 C9 104.20(10)
C7 C8 C14 111.40(10)
C9 C8 C14 117.90(10)
C8 C9 C10 104.3(2)
C9 C10 C11 106.9(2)
C7 C11 C10 105.20(10)
N2 C12 C13 121.40(10)
N2 C12 C15 118.70(10)
C13 C12 C15 119.90(10)
N4 C13 C12 122.20(10)
N4 C13 C18 119.10(10)
C12 C13 C18 118.80(10)
O1 C14 N4 121.5(2)
O1 C14 C8 123.30(10)
N4 C14 C8 115.20(10)
C12 C15 C16 120.5(2)
C15 C16 C17 119.7(2)
C16 C17 C18 120.6(2)
C13 C18 C17 120.4(2)
N2 C19 N3 114.90(10)
N2 C19 C20 122.20(10)
N3 C19 C20 122.5(2)
O2 C20 O3 124.3(2)
O2 C20 C19 111.80(10)
O3 C20 C19 123.9(2)
O2 C21 C22 109.5(2)

loop_
_geom_bond_atom_site_label_1
_geom_bond_atom_site_label_2
_geom_bond_site_symmetry_1
_geom_bond_site_symmetry_2
_geom_bond_distance
_geom_bond_publ_flag
O1 C14 . . 1.225(2) ?
O2 C20 . . 1.328(2) ?
O2 C21 . . 1.453(2) ?
O3 C20 . . 1.200(2) ?
N1 N3 . . 1.396(2) ?
N1 C1 . . 1.434(2) ?
N1 C7 . . 1.508(2) ?
N2 C7 . . 1.471(2) ?
N2 C12 . . 1.441(2) ?
N2 C19 . . 1.394(2) ?
N3 C19 . . 1.287(2) ?
N4 C13 . . 1.420(2) ?
N4 C14 . . 1.359(2) ?
C1 C2 . . 1.378(2) ?
C1 C6 . . 1.390(2) ?
C2 C3 . . 1.400(2) ?
C3 C4 . . 1.372(2) ?
C4 C5 . . 1.382(2) ?
C4 C23 . . 1.504(3) ?
C5 C6 . . 1.389(2) ?
C7 C8 . . 1.539(2) ?
C7 C11 . . 1.528(2) ?
C8 C9 . . 1.516(2) ?
C8 C14 . . 1.497(2) ?
C9 C10 . . 1.527(2) ?
C10 C11 . . 1.530(2) ?
C12 C13 . . 1.397(2) ?
C12 C15 . . 1.387(2) ?
C13 C18 . . 1.391(2) ?
C15 C16 . . 1.376(2) ?
C16 C17 . . 1.375(2) ?
C17 C18 . . 1.378(2) ?
C19 C20 . . 1.476(2) ?
C21 C22 . . 1.426(3) ?

loop_
_geom_contact_atom_site_label_1
_geom_contact_atom_site_label_2
_geom_contact_distance
_geom_contact_site_symmetry_2
O1 O1 3.4930(10) 2_656
O1 N4 2.8970(10) 2_656
O2 C23 3.484(2) 3_645
O3 C2 3.4470(10) 1_455
O3 C3 3.426(2) 1_455
C13 C17 3.490(2) 2_556
C17 C18 3.403(2) 2_556
O1 O1 3.4930(10) 2_656
O1 N4 2.8970(10) 2_656
O2 C23 3.484(2) 3_645
O3 C2 3.4470(10) 1_455
O3 C3 3.426(2) 1_455
C13 C17 3.490(2) 2_556
C17 C18 3.403(2) 2_556

loop_
_cod_related_entry_id
_cod_related_entry_database
_cod_related_entry_code
1 ChemSpider 8867934
